data_4084275
loop_
_publ_author_name
'Gianopoulos, Christopher G.'
'Kirschbaum, Kristin'
'Mason, Mark R.'

_publ_section_title
;
 Mono- and Bimetallic Aluminum Alkyl, Aryl, and Hydride Complexes of a
 Bulky Dipyrromethene Ligand
;
_journal_issue 17
_journal_name_full Organometallics
_journal_page_first 4503
_journal_paper_doi 10.1021/om500730g
_journal_volume 33
_journal_year 2014
_chemical_formula_moiety 'C37 H42 N2'
_chemical_formula_sum 'C37 H42 N2'
_chemical_formula_weight 514.72
_chemical_name_systematic
;
 ?
;
_space_group_crystal_system triclinic
_space_group_IT_number 2
_space_group_name_Hall '-P 1'
_space_group_name_H-M_alt 'P -1'
_symmetry_space_group_name_Hall '-P 1'
_symmetry_space_group_name_H-M 'P -1'
_atom_sites_solution_hydrogens difmap
_atom_sites_solution_primary direct
_atom_sites_solution_secondary difmap
_audit_creation_method SHELXL-2014
_cell_angle_alpha 68.883(2)
_cell_angle_beta 70.993(2)
_cell_angle_gamma 83.133(2)
_cell_formula_units_Z 2
_cell_length_a 10.0661(11)
_cell_length_b 12.4647(14)
_cell_length_c 13.4615(15)
_cell_measurement_reflns_used 5545
_cell_measurement_temperature 140(2)
_cell_measurement_theta_max 30.6
_cell_measurement_theta_min 2.25
_cell_volume 1489.7(3)
_computing_structure_refinement 'SHELXL-2014 (Sheldrick, 2014)'
_diffrn_ambient_temperature 140(2)
_diffrn_measured_fraction_theta_full 1.000
_diffrn_measured_fraction_theta_max 0.998
_diffrn_measurement_device_type 'Bruker Duo with Apex II CCD'
_diffrn_measurement_method 'omega and phi scans'
_diffrn_radiation_type MoK\a
_diffrn_radiation_wavelength 0.71073
_diffrn_reflns_av_R_equivalents 0.0292
_diffrn_reflns_av_unetI/netI 0.0379
_diffrn_reflns_Laue_measured_fraction_full 1.000
_diffrn_reflns_Laue_measured_fraction_max 0.998
_diffrn_reflns_limit_h_max 13
_diffrn_reflns_limit_h_min -13
_diffrn_reflns_limit_k_max 16
_diffrn_reflns_limit_k_min -16
_diffrn_reflns_limit_l_max 18
_diffrn_reflns_limit_l_min -18
_diffrn_reflns_number 22106
_diffrn_reflns_point_group_measured_fraction_full 1.000
_diffrn_reflns_point_group_measured_fraction_max 0.998
_diffrn_reflns_theta_full 26.000
_diffrn_reflns_theta_max 29.000
_diffrn_reflns_theta_min 1.703
_diffrn_source 'fine-focus sealed tube'
_exptl_absorpt_coefficient_mu 0.066
_exptl_absorpt_correction_T_max 0.7463
_exptl_absorpt_correction_T_min 0.7139
_exptl_absorpt_correction_type multi-scan
_exptl_absorpt_process_details 'sadabs (Sheldrick, 1997)'
_exptl_crystal_colour off-white
_exptl_crystal_density_diffrn 1.148
_exptl_crystal_description 'piece cut from clump'
_exptl_crystal_F_000 556
_exptl_crystal_size_max 0.20
_exptl_crystal_size_mid 0.20
_exptl_crystal_size_min 0.15
_refine_diff_density_max 0.328
_refine_diff_density_min -0.215
_refine_diff_density_rms 0.040
_refine_ls_extinction_method none
_refine_ls_goodness_of_fit_ref 1.023
_refine_ls_hydrogen_treatment refall
_refine_ls_matrix_type full
_refine_ls_number_parameters 520
_refine_ls_number_reflns 7902
_refine_ls_number_restraints 0
_refine_ls_restrained_S_all 1.023
_refine_ls_R_factor_all 0.0771
_refine_ls_R_factor_gt 0.0482
_refine_ls_shift/su_max 0.001
_refine_ls_shift/su_mean 0.000
_refine_ls_structure_factor_coef Fsqd
_refine_ls_weighting_details 'w=1/[\s^2^(Fo^2^)+(0.0635P)^2^+0.2924P] where P=(Fo^2^+2Fc^2^)/3'
_refine_ls_weighting_scheme calc
_refine_ls_wR_factor_gt 0.1166
_refine_ls_wR_factor_ref 0.1311
_reflns_Friedel_coverage 0.000
_reflns_number_gt 5496
_reflns_number_total 7902
_reflns_threshold_expression 'I > 2\s(I)'
_cod_data_source_file om500730g_si_002.cif
_cod_data_source_block 8
_cod_database_code 4084275
_shelx_space_group_comment
;
The symmetry employed for this shelxl refinement is uniquely defined
by the following loop, which should always be used as a source of
symmetry information in preference to the above space-group names.
They are only intended as comments.
;
_shelxl_version_number 2014-3

loop_
_space_group_symop_operation_xyz
'x, y, z'
'-x, -y, -z'

loop_
_atom_site_label
_atom_site_type_symbol
_atom_site_fract_x
_atom_site_fract_y
_atom_site_fract_z
_atom_site_U_iso_or_equiv
_atom_site_adp_type
_atom_site_occupancy
_atom_site_site_symmetry_order
_atom_site_calc_flag
C1 C 0.76054(12) 0.70268(11) 0.28817(11) 0.0235(3) Uani 1 1 d
H1 H 0.5893(18) 0.6408(15) 0.4999(14) 0.039(5) Uiso 1 1 d
N1 N 0.64927(12) 0.69364(10) 0.48666(9) 0.0254(2) Uani 1 1 d
C2 C 0.74831(13) 0.74334(12) 0.38517(11) 0.0244(3) Uani 1 1 d
H2 H 0.5853(18) 0.8799(15) 0.2978(14) 0.038(5) Uiso 1 1 d
N2 N 0.55245(11) 0.83199(10) 0.27676(10) 0.0243(2) Uani 1 1 d
C3 C 0.80192(14) 0.83487(13) 0.39394(12) 0.0282(3) Uani 1 1 d
H3 H 0.8733(17) 0.8910(14) 0.3333(14) 0.035(4) Uiso 1 1 d
C4 C 0.73435(14) 0.83889(13) 0.50338(13) 0.0303(3) Uani 1 1 d
H4 H 0.7533(17) 0.8918(15) 0.5350(14) 0.041(5) Uiso 1 1 d
C5 C 0.63887(14) 0.75105(12) 0.55922(12) 0.0269(3) Uani 1 1 d
C6 C 0.53984(14) 0.70830(12) 0.67405(11) 0.0268(3) Uani 1 1 d
C7 C 0.41404(15) 0.76813(13) 0.70502(13) 0.0343(3) Uani 1 1 d
C8 C 0.31859(17) 0.72074(15) 0.81056(14) 0.0380(4) Uani 1 1 d
H8 H 0.4889(17) 0.4872(15) 0.9093(14) 0.035(4) Uiso 1 1 d
C9 C 0.34349(16) 0.61689(14) 0.88658(12) 0.0351(3) Uani 1 1 d
C10 C 0.46954(16) 0.56054(14) 0.85589(12) 0.0336(3) Uani 1 1 d
H10 H 0.2313(19) 0.7605(15) 0.8327(15) 0.044(5) Uiso 1 1 d
C11 C 0.56788(14) 0.60429(13) 0.75031(12) 0.0288(3) Uani 1 1 d
C12 C 0.3814(2) 0.88068(18) 0.6250(2) 0.0571(6) Uani 1 1 d
H12 H 0.291(3) 0.9071(19) 0.6549(18) 0.072(7) Uiso 1 1 d
H12A H 0.445(2) 0.940(2) 0.6128(19) 0.075(7) Uiso 1 1 d
H12B H 0.391(3) 0.874(2) 0.554(2) 0.080(8) Uiso 1 1 d
C13 C 0.2333(2) 0.5653(2) 0.99777(15) 0.0510(5) Uani 1 1 d
H13 H 0.265(2) 0.492(2) 1.0471(19) 0.066(6) Uiso 1 1 d
H13A H 0.145(3) 0.544(2) 0.989(2) 0.106(9) Uiso 1 1 d
H13B H 0.210(2) 0.616(2) 1.039(2) 0.075(7) Uiso 1 1 d
C14 C 0.70260(17) 0.53916(16) 0.71875(15) 0.0371(4) Uani 1 1 d
H14 H 0.782(3) 0.589(2) 0.678(2) 0.087(8) Uiso 1 1 d
H14A H 0.721(2) 0.4769(18) 0.7847(18) 0.060(6) Uiso 1 1 d
H14B H 0.6980(19) 0.5001(16) 0.6664(16) 0.050(5) Uiso 1 1 d
C15 C 0.61647(13) 0.73021(12) 0.26870(11) 0.0241(3) Uani 1 1 d
C16 C 0.53046(14) 0.67965(13) 0.23731(13) 0.0296(3) Uani 1 1 d
H16 H 0.5472(17) 0.6059(15) 0.2243(13) 0.037(4) Uiso 1 1 d
C17 C 0.41181(14) 0.75238(13) 0.22773(13) 0.0307(3) Uani 1 1 d
H17 H 0.3319(18) 0.7384(14) 0.2074(14) 0.040(4) Uiso 1 1 d
C18 C 0.42714(13) 0.84645(12) 0.25251(11) 0.0254(3) Uani 1 1 d
C19 C 0.33562(13) 0.94836(12) 0.25646(11) 0.0249(3) Uani 1 1 d
C20 C 0.20087(14) 0.93427(12) 0.33580(11) 0.0264(3) Uani 1 1 d
C21 C 0.11310(14) 1.02963(13) 0.33436(12) 0.0294(3) Uani 1 1 d
H21 H 0.0210(17) 1.0186(14) 0.3902(13) 0.034(4) Uiso 1 1 d
C22 C 0.15495(15) 1.13890(13) 0.25833(13) 0.0311(3) Uani 1 1 d
H22 H 0.3187(17) 1.2262(15) 0.1286(14) 0.037(4) Uiso 1 1 d
C23 C 0.28922(16) 1.15151(13) 0.18275(13) 0.0318(3) Uani 1 1 d
C24 C 0.38027(14) 1.05861(12) 0.17938(12) 0.0285(3) Uani 1 1 d
C25 C 0.15201(17) 0.81890(14) 0.42375(14) 0.0357(3) Uani 1 1 d
H25B H 0.145(2) 0.762(2) 0.3905(19) 0.075(7) Uiso 1 1 d
H25A H 0.217(2) 0.7847(19) 0.4660(19) 0.071(7) Uiso 1 1 d
H25 H 0.061(2) 0.8249(17) 0.4750(17) 0.057(6) Uiso 1 1 d
C26 C 0.0580(2) 1.24106(17) 0.25745(19) 0.0464(4) Uani 1 1 d
H26B H 0.070(3) 1.278(2) 0.304(2) 0.100(9) Uiso 1 1 d
H26A H 0.078(3) 1.299(2) 0.186(2) 0.087(8) Uiso 1 1 d
H26 H -0.039(3) 1.220(2) 0.288(2) 0.095(9) Uiso 1 1 d
C27 C 0.52381(17) 1.07901(17) 0.09355(16) 0.0407(4) Uani 1 1 d
H27B H 0.589(3) 1.108(2) 0.122(2) 0.093(8) Uiso 1 1 d
H27A H 0.522(2) 1.143(2) 0.025(2) 0.077(7) Uiso 1 1 d
H27 H 0.566(2) 1.0119(18) 0.0745(17) 0.058(6) Uiso 1 1 d
C28 C 0.87392(13) 0.77213(12) 0.18074(11) 0.0248(3) Uani 1 1 d
C29 C 0.84937(15) 0.80963(12) 0.07709(12) 0.0282(3) Uani 1 1 d
H29 H 0.7581(16) 0.7984(13) 0.0733(12) 0.025(4) Uiso 1 1 d
C30 C 0.95351(16) 0.86401(13) -0.02130(13) 0.0329(3) Uani 1 1 d
H30 H 0.9302(18) 0.8916(15) -0.0949(16) 0.044(5) Uiso 1 1 d
C31 C 1.08450(16) 0.88437(14) -0.01850(13) 0.0349(3) Uani 1 1 d
H31 H 1.160(2) 0.9280(16) -0.0892(16) 0.051(5) Uiso 1 1 d
C32 C 1.11026(15) 0.84940(13) 0.08346(13) 0.0332(3) Uani 1 1 d
H32 H 1.2015(18) 0.8672(14) 0.0888(14) 0.037(4) Uiso 1 1 d
C33 C 1.00687(14) 0.79364(13) 0.18195(12) 0.0290(3) Uani 1 1 d
H33 H 1.0265(16) 0.7712(13) 0.2531(13) 0.028(4) Uiso 1 1 d
C34 C 0.80043(14) 0.56808(12) 0.31643(12) 0.0284(3) Uani 1 1 d
C35 C 0.84161(17) 0.53556(14) 0.21046(14) 0.0350(3) Uani 1 1 d
H35B H 0.928(2) 0.5781(16) 0.1544(15) 0.046(5) Uiso 1 1 d
H35A H 0.8567(18) 0.4511(16) 0.2314(14) 0.044(5) Uiso 1 1 d
H35 H 0.7659(19) 0.5547(15) 0.1744(15) 0.043(5) Uiso 1 1 d
C36 C 0.68025(16) 0.48730(13) 0.40556(14) 0.0335(3) Uani 1 1 d
H36B H 0.5880(19) 0.5087(15) 0.3920(15) 0.044(5) Uiso 1 1 d
H36A H 0.937(2) 0.4538(18) 0.3898(16) 0.054(5) Uiso 1 1 d
H36 H 1.015(2) 0.5792(16) 0.3067(16) 0.047(5) Uiso 1 1 d
C37 C 0.92634(17) 0.54045(15) 0.36267(16) 0.0390(4) Uani 1 1 d
H37B H 0.9048(19) 0.5629(16) 0.4301(16) 0.049(5) Uiso 1 1 d
H37A H 0.6703(18) 0.4808(15) 0.4851(15) 0.041(5) Uiso 1 1 d
H37 H 0.7023(17) 0.4070(16) 0.4035(14) 0.041(5) Uiso 1 1 d

loop_
_atom_site_aniso_label
_atom_site_aniso_U_11
_atom_site_aniso_U_22
_atom_site_aniso_U_33
_atom_site_aniso_U_23
_atom_site_aniso_U_13
_atom_site_aniso_U_12
C1 0.0152(6) 0.0292(7) 0.0265(7) -0.0120(5) -0.0049(5) 0.0022(5)
N1 0.0203(5) 0.0301(6) 0.0264(6) -0.0121(5) -0.0045(5) -0.0014(5)
C2 0.0151(5) 0.0307(7) 0.0259(7) -0.0098(5) -0.0057(5) 0.0035(5)
N2 0.0172(5) 0.0295(6) 0.0292(6) -0.0135(5) -0.0077(4) 0.0020(4)
C3 0.0187(6) 0.0333(7) 0.0327(7) -0.0131(6) -0.0058(6) -0.0004(5)
C4 0.0244(7) 0.0353(8) 0.0354(8) -0.0187(6) -0.0069(6) 0.0001(6)
C5 0.0219(6) 0.0325(7) 0.0286(7) -0.0150(6) -0.0072(5) 0.0042(5)
C6 0.0236(6) 0.0327(7) 0.0281(7) -0.0169(6) -0.0059(5) 0.0002(5)
C7 0.0304(7) 0.0359(8) 0.0357(8) -0.0180(7) -0.0041(6) 0.0043(6)
C8 0.0305(8) 0.0465(9) 0.0383(9) -0.0258(7) -0.0009(7) 0.0042(7)
C9 0.0337(8) 0.0490(9) 0.0261(7) -0.0214(7) -0.0029(6) -0.0042(7)
C10 0.0376(8) 0.0400(9) 0.0260(7) -0.0136(7) -0.0105(6) -0.0012(7)
C11 0.0267(7) 0.0363(8) 0.0284(7) -0.0164(6) -0.0091(6) 0.0007(6)
C12 0.0438(11) 0.0458(11) 0.0576(13) -0.0106(9) 0.0013(9) 0.0175(9)
C13 0.0470(11) 0.0715(14) 0.0275(9) -0.0193(9) 0.0017(8) -0.0046(10)
C14 0.0310(8) 0.0407(9) 0.0376(9) -0.0136(8) -0.0106(7) 0.0080(7)
C15 0.0159(6) 0.0295(7) 0.0262(7) -0.0115(5) -0.0043(5) 0.0021(5)
C16 0.0236(7) 0.0301(7) 0.0391(8) -0.0161(6) -0.0107(6) 0.0022(5)
C17 0.0217(6) 0.0344(8) 0.0405(8) -0.0143(6) -0.0138(6) 0.0008(6)
C18 0.0172(6) 0.0307(7) 0.0271(7) -0.0084(6) -0.0069(5) 0.0005(5)
C19 0.0180(6) 0.0310(7) 0.0274(7) -0.0104(6) -0.0089(5) 0.0012(5)
C20 0.0215(6) 0.0332(7) 0.0255(7) -0.0098(6) -0.0095(5) 0.0014(5)
C21 0.0206(6) 0.0396(8) 0.0306(7) -0.0161(6) -0.0079(6) 0.0040(6)
C22 0.0310(7) 0.0337(8) 0.0368(8) -0.0180(6) -0.0167(6) 0.0074(6)
C23 0.0342(8) 0.0280(7) 0.0346(8) -0.0094(6) -0.0134(6) -0.0013(6)
C24 0.0221(6) 0.0340(8) 0.0304(7) -0.0115(6) -0.0081(6) -0.0018(5)
C25 0.0267(7) 0.0370(8) 0.0334(8) -0.0048(7) -0.0046(6) 0.0002(6)
C26 0.0443(10) 0.0384(10) 0.0580(12) -0.0217(9) -0.0165(9) 0.0137(8)
C27 0.0284(8) 0.0414(10) 0.0427(10) -0.0105(8) -0.0011(7) -0.0052(7)
C28 0.0183(6) 0.0282(7) 0.0272(7) -0.0129(5) -0.0031(5) 0.0023(5)
C29 0.0244(7) 0.0336(7) 0.0300(7) -0.0156(6) -0.0070(6) -0.0004(5)
C30 0.0347(8) 0.0367(8) 0.0271(7) -0.0144(6) -0.0053(6) -0.0003(6)
C31 0.0297(7) 0.0359(8) 0.0328(8) -0.0131(7) 0.0006(6) -0.0014(6)
C32 0.0200(7) 0.0388(8) 0.0380(8) -0.0146(7) -0.0035(6) -0.0007(6)
C33 0.0196(6) 0.0365(8) 0.0306(7) -0.0131(6) -0.0065(6) 0.0031(5)
C34 0.0214(6) 0.0280(7) 0.0343(7) -0.0127(6) -0.0060(6) 0.0049(5)
C35 0.0306(8) 0.0335(8) 0.0404(9) -0.0194(7) -0.0043(7) 0.0049(6)
C36 0.0308(8) 0.0277(8) 0.0362(9) -0.0100(6) -0.0047(6) 0.0026(6)
C37 0.0297(8) 0.0365(9) 0.0510(10) -0.0149(8) -0.0169(7) 0.0118(7)

loop_
_atom_type_symbol
_atom_type_description
_atom_type_scat_dispersion_real
_atom_type_scat_dispersion_imag
_atom_type_scat_source
C C 0.0033 0.0016 'International Tables Vol C Tables 4.2.6.8 and 6.1.1.4'
H H 0.0000 0.0000 'International Tables Vol C Tables 4.2.6.8 and 6.1.1.4'
N N 0.0061 0.0033 'International Tables Vol C Tables 4.2.6.8 and 6.1.1.4'

loop_
_geom_angle_atom_site_label_1
_geom_angle_atom_site_label_2
_geom_angle_atom_site_label_3
_geom_angle
C2 C1 C15 104.21(10)
C2 C1 C28 110.96(11)
C15 C1 C28 108.57(11)
C2 C1 C34 111.89(11)
C15 C1 C34 112.81(10)
C28 C1 C34 108.34(10)
C2 N1 C5 111.30(12)
C2 N1 H1 124.6(11)
C5 N1 H1 123.2(11)
C3 C2 N1 106.01(12)
C3 C2 C1 134.18(12)
N1 C2 C1 119.03(11)
C15 N2 C18 111.09(11)
C15 N2 H2 124.4(11)
C18 N2 H2 124.5(11)
C2 C3 C4 108.30(13)
C2 C3 H3 126.2(9)
C4 C3 H3 125.5(9)
C5 C4 C3 107.74(13)
C5 C4 H4 125.1(10)
C3 C4 H4 127.2(10)
C4 C5 N1 106.64(12)
C4 C5 C6 134.12(13)
N1 C5 C6 119.19(12)
C11 C6 C7 119.75(13)
C11 C6 C5 119.56(12)
C7 C6 C5 120.59(13)
C8 C7 C6 118.96(14)
C8 C7 C12 120.05(14)
C6 C7 C12 120.98(14)
C9 C8 C7 122.11(14)
C9 C8 H10 118.0(11)
C7 C8 H10 119.9(11)
C8 C9 C10 118.21(14)
C8 C9 C13 120.32(15)
C10 C9 C13 121.43(16)
C9 C10 C11 121.65(15)
C9 C10 H8 119.0(10)
C11 C10 H8 119.3(10)
C10 C11 C6 119.28(13)
C10 C11 C14 120.22(14)
C6 C11 C14 120.50(13)
C7 C12 H12 111.3(14)
C7 C12 H12A 110.4(14)
H12 C12 H12A 105.0(19)
C7 C12 H12B 110.7(14)
H12 C12 H12B 111(2)
H12A C12 H12B 109(2)
C9 C13 H13 112.9(12)
C9 C13 H13A 112.3(16)
H13 C13 H13A 105(2)
C9 C13 H13B 111.1(14)
H13 C13 H13B 105.6(19)
H13A C13 H13B 109(2)
C11 C14 H14 112.1(15)
C11 C14 H14A 112.8(12)
H14 C14 H14A 110.2(19)
C11 C14 H14B 110.5(11)
H14 C14 H14B 104.8(18)
H14A C14 H14B 106.0(16)
C16 C15 N2 106.27(11)
C16 C15 C1 135.58(12)
N2 C15 C1 118.04(11)
C15 C16 C17 108.06(13)
C15 C16 H16 126.2(10)
C17 C16 H16 125.7(10)
C18 C17 C16 108.08(12)
C18 C17 H17 125.2(10)
C16 C17 H17 126.8(10)
C17 C18 N2 106.50(12)
C17 C18 C19 131.23(12)
N2 C18 C19 122.27(12)
C24 C19 C20 119.64(12)
C24 C19 C18 120.60(12)
C20 C19 C18 119.73(12)
C21 C20 C19 119.09(13)
C21 C20 C25 119.58(13)
C19 C20 C25 121.30(13)
C22 C21 C20 122.05(13)
C22 C21 H21 119.9(9)
C20 C21 H21 118.1(10)
C23 C22 C21 118.00(13)
C23 C22 C26 120.70(15)
C21 C22 C26 121.30(15)
C22 C23 C24 122.23(14)
C22 C23 H22 118.9(10)
C24 C23 H22 118.8(10)
C23 C24 C19 118.96(13)
C23 C24 C27 119.09(14)
C19 C24 C27 121.95(13)
C20 C25 H25B 112.0(13)
C20 C25 H25A 112.8(13)
H25B C25 H25A 104.2(18)
C20 C25 H25 111.1(12)
H25B C25 H25 107.8(17)
H25A C25 H25 108.6(17)
C22 C26 H26B 111.2(17)
C22 C26 H26A 112.4(16)
H26B C26 H26A 104(2)
C22 C26 H26 113.1(16)
H26B C26 H26 103(2)
H26A C26 H26 112(2)
C24 C27 H27B 109.1(14)
C24 C27 H27A 111.3(13)
H27B C27 H27A 102.9(19)
C24 C27 H27 114.6(12)
H27B C27 H27 109.0(19)
H27A C27 H27 109.3(18)
C29 C28 C33 117.43(12)
C29 C28 C1 120.45(11)
C33 C28 C1 122.01(12)
C30 C29 C28 121.36(13)
C30 C29 H29 119.0(9)
C28 C29 H29 119.7(9)
C31 C30 C29 120.40(14)
C31 C30 H30 120.9(10)
C29 C30 H30 118.6(10)
C32 C31 C30 119.13(14)
C32 C31 H31 119.4(11)
C30 C31 H31 121.4(11)
C31 C32 C33 120.63(14)
C31 C32 H32 121.1(10)
C33 C32 H32 118.2(10)
C32 C33 C28 121.05(14)
C32 C33 H33 119.3(9)
C28 C33 H33 119.6(9)
C35 C34 C37 107.73(12)
C35 C34 C36 107.88(12)
C37 C34 C36 106.27(13)
C35 C34 C1 110.63(12)
C37 C34 C1 110.48(12)
C36 C34 C1 113.60(11)
C34 C35 H35B 110.4(10)
C34 C35 H35A 109.0(10)
H35B C35 H35A 110.9(14)
C34 C35 H35 111.7(10)
H35B C35 H35 107.8(14)
H35A C35 H35 107.0(14)
C34 C36 H36B 113.0(10)
C34 C36 H37A 113.5(10)
H36B C36 H37A 109.0(14)
C34 C36 H37 108.7(10)
H36B C36 H37 106.9(14)
H37A C36 H37 105.1(14)
C34 C37 H36A 107.1(11)
C34 C37 H36 113.2(11)
H36A C37 H36 111.4(15)
C34 C37 H37B 110.1(11)
H36A C37 H37B 105.7(15)
H36 C37 H37B 109.1(15)

loop_
_geom_bond_atom_site_label_1
_geom_bond_atom_site_label_2
_geom_bond_distance
C1 C2 1.5278(18)
C1 C15 1.5340(17)
C1 C28 1.5500(18)
C1 C34 1.6122(19)
N1 C2 1.3766(17)
N1 C5 1.3770(17)
N1 H1 0.878(18)
C2 C3 1.376(2)
N2 C15 1.3764(17)
N2 C18 1.3789(16)
N2 H2 0.881(18)
C3 C4 1.424(2)
C3 H3 0.999(17)
C4 C5 1.370(2)
C4 H4 0.969(18)
C5 C6 1.4822(19)
C6 C11 1.399(2)
C6 C7 1.4099(19)
C7 C8 1.390(2)
C7 C12 1.506(2)
C8 C9 1.386(2)
C8 H10 0.969(18)
C9 C10 1.389(2)
C9 C13 1.510(2)
C10 C11 1.397(2)
C10 H8 0.983(17)
C11 C14 1.513(2)
C12 H12 0.94(2)
C12 H12A 0.97(2)
C12 H12B 0.97(3)
C13 H13 1.00(2)
C13 H13A 1.01(3)
C13 H13B 0.94(2)
C14 H14 0.95(3)
C14 H14A 1.00(2)
C14 H14B 1.00(2)
C15 C16 1.3734(19)
C16 C17 1.4219(19)
C16 H16 0.982(17)
C17 C18 1.367(2)
C17 H17 0.982(17)
C18 C19 1.4839(18)
C19 C24 1.408(2)
C19 C20 1.4106(18)
C20 C21 1.3919(19)
C20 C25 1.508(2)
C21 C22 1.390(2)
C21 H21 0.973(16)
C22 C23 1.388(2)
C22 C26 1.508(2)
C23 C24 1.393(2)
C23 H22 0.961(17)
C24 C27 1.509(2)
C25 H25B 0.99(2)
C25 H25A 0.96(2)
C25 H25 0.96(2)
C26 H26B 0.94(3)
C26 H26A 0.95(3)
C26 H26 0.95(3)
C27 H27B 1.01(3)
C27 H27A 0.98(2)
C27 H27 0.97(2)
C28 C29 1.398(2)
C28 C33 1.4023(18)
C29 C30 1.390(2)
C29 H29 0.965(15)
C30 C31 1.387(2)
C30 H30 1.021(19)
C31 C32 1.384(2)
C31 H31 1.017(19)
C32 C33 1.391(2)
C32 H32 1.001(17)
C33 H33 0.975(16)
C34 C35 1.537(2)
C34 C37 1.539(2)
C34 C36 1.547(2)
C35 H35B 1.003(19)
C35 H35A 0.993(18)
C35 H35 0.994(18)
C36 H36B 0.992(19)
C36 H37A 1.017(18)
C36 H37 1.008(18)
C37 H36A 1.01(2)
C37 H36 1.001(19)
C37 H37B 0.99(2)
